data_2217794
loop_
_publ_author_name
'Oyama, Dai'
'Hamada, Takashi'

_publ_section_title
<i>cis</i>,<i>trans</i>-Dicarbonyldichlorido[2-(2-pyridyl)-1,8-naphthyridine-\k<i>N</i>^1^,<i>N</i>^2^]ruthenium(II)
_journal_coeditor_code IS2275
_journal_issue 3
_journal_name_full 'Acta Crystallographica Section E'
_journal_page_first m442
_journal_page_last m443
_journal_paper_doi 10.1107/S1600536808003188
_journal_volume 64
_journal_year 2008
_chemical_formula_iupac '[Ru Cl2 (C13 H9 N3) (C O)2]'
_chemical_formula_moiety 'C15 H9 Cl2 N3 O2 Ru'
_chemical_formula_sum 'C15 H9 Cl2 N3 O2 Ru'
_chemical_formula_weight 435.23
_chemical_name_systematic \k<i>N</i>^1^,<i>N</i>^2^]ruthenium(II)
_space_group_IT_number 14
_symmetry_cell_setting monoclinic
_symmetry_space_group_name_Hall '-P 2yn'
_symmetry_space_group_name_H-M 'P 1 21/n 1'
_cell_angle_alpha 90.0000
_cell_angle_beta 114.082(3)
_cell_angle_gamma 90.0000
_cell_formula_units_Z 16
_cell_length_a 16.6297(14)
_cell_length_b 21.6048(14)
_cell_length_c 19.0585(16)
_cell_measurement_reflns_used 13888
_cell_measurement_temperature 173.0(10)
_cell_measurement_theta_max 27.5
_cell_measurement_theta_min 3.1
_cell_volume 6251.4(9)
_computing_cell_refinement 'CrystalClear (Rigaku/MSC, 2001)'
_computing_data_collection 'CrystalClear (Rigaku/MSC, 2001)'
_computing_data_reduction 'TEXSAN (Rigaku/MSC, 2000)'
_computing_molecular_graphics 'ORTEP-3 for Windows (Farrugia, 1997)'
_computing_publication_material 'CrystalStructure (Rigaku/MSC, 2004)'
_computing_structure_refinement 'TEXSAN (Rigaku/MSC, 2000)'
_computing_structure_solution 'DIRDIF94 (Beurskens <i>et al.</i>,  1994)'
_diffrn_detector_area_resol_mean 14.62
_diffrn_measured_fraction_theta_full 1.348
_diffrn_measured_fraction_theta_max 1.348
_diffrn_measurement_device_type 'Rigaku/MSC Mercury CCD'
_diffrn_measurement_method \w
_diffrn_radiation_type 'Mo K\a'
_diffrn_radiation_wavelength 0.71070
_diffrn_reflns_av_R_equivalents 0.063
_diffrn_reflns_limit_h_max 21
_diffrn_reflns_limit_h_min -21
_diffrn_reflns_limit_k_max 28
_diffrn_reflns_limit_k_min -26
_diffrn_reflns_limit_l_max 24
_diffrn_reflns_limit_l_min -24
_diffrn_reflns_number 49009
_diffrn_reflns_theta_full 27.48
_diffrn_reflns_theta_max 27.48
_exptl_absorpt_coefficient_mu 1.356
_exptl_absorpt_correction_type none
_exptl_crystal_colour yellow--green
_exptl_crystal_density_diffrn 1.850
_exptl_crystal_density_method 'not measured'
_exptl_crystal_description Prism
_exptl_crystal_F_000 3424.00
_exptl_crystal_size_max 0.20
_exptl_crystal_size_mid 0.20
_exptl_crystal_size_min 0.20
_refine_diff_density_max 1.43
_refine_diff_density_min -1.40
_refine_ls_extinction_method none
_refine_ls_goodness_of_fit_ref 1.502
_refine_ls_hydrogen_treatment constr
_refine_ls_number_parameters 829
_refine_ls_number_reflns 14038
_refine_ls_R_factor_gt 0.0779
_refine_ls_shift/su_max 0.0013
_refine_ls_structure_factor_coef Fsqd
_refine_ls_weighting_details 'w = 1/[0.001Fo^2^ + 3\s(Fo^2^) + 0.5]/(4Fo^2^)'
_refine_ls_weighting_scheme calc
_refine_ls_wR_factor_ref 0.1520
_reflns_number_gt 12059
_reflns_number_total 14039
_reflns_threshold_expression F^2^>2\s(F^2^)
_cod_data_source_file is2275.cif
_cod_data_source_block I
_cod_original_sg_symbol_H-M 'P 21/n'
_cod_database_code 2217794
_cod_database_fobs_code 2217794

loop_
_symmetry_equiv_pos_site_id
_symmetry_equiv_pos_as_xyz
1 +x,+y,+z
2 1/2-x,1/2+y,1/2-z
3 -x,-y,-z
4 1/2+x,1/2-y,1/2+z

loop_
_atom_site_type_symbol
_atom_site_label
_atom_site_fract_x
_atom_site_fract_y
_atom_site_fract_z
_atom_site_U_iso_or_equiv
_atom_site_adp_type
_atom_site_calc_flag
_atom_site_refinement_flags
_atom_site_occupancy
Ru Ru1 0.17626(3) 0.20501(2) 0.48235(2) 0.02146(12) Uani d . 1.00
Ru Ru2 0.26702(3) 0.52889(2) 0.25696(2) 0.02210(12) Uani d . 1.00
Ru Ru3 0.17269(3) 0.18945(2) -0.02197(2) 0.02201(12) Uani d . 1.00
Ru Ru4 0.24140(3) 0.52453(2) -0.23420(2) 0.02233(12) Uani d . 1.00
Cl Cl1 0.06386(9) 0.19503(6) 0.35501(8) 0.0272(3) Uani d . 1.00
Cl Cl2 0.29508(9) 0.22208(6) 0.60516(8) 0.0303(3) Uani d . 1.00
Cl Cl3 0.37956(10) 0.49259(7) 0.37431(8) 0.0325(4) Uani d . 1.00
Cl Cl4 0.15511(10) 0.55566(7) 0.13358(8) 0.0313(4) Uani d . 1.00
Cl Cl5 0.06215(9) 0.17790(7) -0.15037(8) 0.0315(4) Uani d . 1.00
Cl Cl6 0.29082(9) 0.20463(6) 0.10162(8) 0.0272(3) Uani d . 1.00
Cl Cl7 0.13015(10) 0.55219(6) -0.35724(8) 0.0315(3) Uani d . 1.00
Cl Cl8 0.34896(9) 0.48759(7) -0.11404(8) 0.0309(3) Uani d . 1.00
O O1 0.0528(3) 0.1442(2) 0.5419(2) 0.0419(14) Uani d . 1.00
O O2 0.2435(3) 0.07537(19) 0.4855(2) 0.0370(13) Uani d . 1.00
O O3 0.1594(3) 0.5568(2) 0.3487(2) 0.0390(13) Uani d . 1.00
O O4 0.3353(3) 0.6589(2) 0.2864(2) 0.0458(15) Uani d . 1.00
O O5 0.0451(3) 0.1371(2) 0.0398(2) 0.0490(15) Uani d . 1.00
O O6 0.2341(3) 0.0586(2) -0.0194(2) 0.0459(14) Uani d . 1.00
O O7 0.1349(3) 0.5783(2) -0.1535(2) 0.0466(15) Uani d . 1.00
O O8 0.3278(3) 0.6493(2) -0.2133(2) 0.0496(15) Uani d . 1.00
N N1 0.2545(2) 0.2500(2) 0.4331(2) 0.0235(12) Uani d . 1.00
N N2 0.1470(2) 0.3014(2) 0.4864(2) 0.0217(12) Uani d . 1.00
N N3 0.0393(3) 0.2824(2) 0.5304(2) 0.0273(13) Uani d . 1.00
N N4 0.3478(2) 0.5031(2) 0.1998(2) 0.0242(12) Uani d . 1.00
N N5 0.2342(3) 0.4342(2) 0.2289(2) 0.0221(12) Uani d . 1.00
N N6 0.1209(3) 0.4358(2) 0.2691(2) 0.0270(13) Uani d . 1.00
N N7 0.2548(2) 0.2286(2) -0.0705(2) 0.0229(12) Uani d . 1.00
N N8 0.1508(2) 0.2878(2) -0.0192(2) 0.0225(12) Uani d . 1.00
N N9 0.0415(3) 0.2756(2) 0.0245(2) 0.0338(15) Uani d . 1.00
N N10 0.3154(3) 0.4833(2) -0.2900(2) 0.0299(14) Uani d . 1.00
N N11 0.1944(3) 0.4317(2) -0.2534(2) 0.0237(12) Uani d . 1.00
N N12 0.0846(3) 0.4522(2) -0.2121(2) 0.0300(14) Uani d . 1.00
C C1 0.0986(4) 0.1699(2) 0.5221(3) 0.0287(16) Uani d . 1.00
C C2 0.2171(3) 0.1240(2) 0.4817(3) 0.0265(16) Uani d . 1.00
C C3 0.3024(3) 0.2213(2) 0.4009(3) 0.0275(16) Uani d . 1.00
C C4 0.3575(3) 0.2538(3) 0.3755(3) 0.0328(17) Uani d . 1.00
C C5 0.3647(3) 0.3165(3) 0.3837(3) 0.0314(17) Uani d . 1.00
C C6 0.3145(3) 0.3469(2) 0.4158(3) 0.0286(16) Uani d . 1.00
C C7 0.2584(3) 0.3125(2) 0.4388(3) 0.0251(15) Uani d . 1.00
C C8 0.1980(3) 0.3408(2) 0.4695(3) 0.0255(15) Uani d . 1.00
C C9 0.1934(4) 0.4047(2) 0.4771(3) 0.0298(16) Uani d . 1.00
C C10 0.1364(4) 0.4294(2) 0.5042(3) 0.0312(16) Uani d . 1.00
C C11 0.0804(3) 0.3891(2) 0.5228(3) 0.0262(15) Uani d . 1.00
C C12 0.0190(4) 0.4090(2) 0.5517(3) 0.0319(16) Uani d . 1.00
C C13 -0.0312(3) 0.3665(3) 0.5673(3) 0.0322(17) Uani d . 1.00
C C14 -0.0183(3) 0.3038(3) 0.5565(3) 0.0317(17) Uani d . 1.00
C C15 0.0888(3) 0.3250(2) 0.5135(3) 0.0212(14) Uani d . 1.00
C C16 0.1963(4) 0.5453(2) 0.3120(3) 0.0285(16) Uani d . 1.00
C C17 0.3079(4) 0.6102(2) 0.2762(3) 0.0301(17) Uani d . 1.00
C C18 0.3990(3) 0.5412(2) 0.1807(3) 0.0274(15) Uani d . 1.00
C C19 0.4506(3) 0.5218(3) 0.1436(3) 0.0340(17) Uani d . 1.00
C C20 0.4517(4) 0.4605(3) 0.1271(3) 0.0390(19) Uani d . 1.00
C C21 0.3998(4) 0.4196(2) 0.1471(3) 0.0357(18) Uani d . 1.00
C C22 0.3472(3) 0.4423(2) 0.1825(3) 0.0272(15) Uani d . 1.00
C C23 0.2847(3) 0.4038(2) 0.2001(3) 0.0228(14) Uani d . 1.00
C C24 0.2748(4) 0.3405(2) 0.1839(3) 0.0289(16) Uani d . 1.00
C C25 0.2118(4) 0.3078(2) 0.1962(3) 0.0316(17) Uani d . 1.00
C C26 0.1582(4) 0.3375(2) 0.2271(3) 0.0280(16) Uani d . 1.00
C C27 0.0924(4) 0.3081(2) 0.2431(3) 0.0364(18) Uani d . 1.00
C C28 0.0434(4) 0.3433(3) 0.2707(3) 0.0383(19) Uani d . 1.00
C C29 0.0595(4) 0.4064(3) 0.2827(3) 0.0351(18) Uani d . 1.00
C C30 0.1705(3) 0.4018(2) 0.2417(3) 0.0247(15) Uani d . 1.00
C C31 0.0923(4) 0.1593(2) 0.0177(3) 0.0315(17) Uani d . 1.00
C C32 0.2082(4) 0.1082(2) -0.0216(3) 0.0285(16) Uani d . 1.00
C C33 0.2991(4) 0.1963(3) -0.1035(3) 0.0320(17) Uani d . 1.00
C C34 0.3558(4) 0.2241(3) -0.1298(3) 0.041(2) Uani d . 1.00
C C35 0.3681(4) 0.2869(3) -0.1227(3) 0.042(2) Uani d . 1.00
C C36 0.3212(4) 0.3214(3) -0.0905(3) 0.0381(19) Uani d . 1.00
C C37 0.2633(3) 0.2914(2) -0.0657(3) 0.0244(15) Uani d . 1.00
C C38 0.2055(3) 0.3238(2) -0.0365(3) 0.0254(15) Uani d . 1.00
C C39 0.2083(4) 0.3883(2) -0.0276(3) 0.0358(18) Uani d . 1.00
C C40 0.1516(4) 0.4168(2) -0.0026(3) 0.043(2) Uani d . 1.00
C C41 0.0926(4) 0.3805(3) 0.0156(3) 0.0371(18) Uani d . 1.00
C C42 0.0311(5) 0.4049(3) 0.0423(3) 0.047(2) Uani d . 1.00
C C43 -0.0223(4) 0.3649(4) 0.0575(3) 0.052(2) Uani d . 1.00
C C44 -0.0142(4) 0.3012(3) 0.0495(3) 0.045(2) Uani d . 1.00
C C45 0.0930(3) 0.3147(2) 0.0063(3) 0.0261(15) Uani d . 1.00
C C46 0.1725(3) 0.5554(2) -0.1843(3) 0.0277(16) Uani d . 1.00
C C47 0.2939(4) 0.6024(3) -0.2205(3) 0.0332(17) Uani d . 1.00
C C48 0.3730(4) 0.5126(3) -0.3110(3) 0.041(2) Uani d . 1.00
C C49 0.4207(4) 0.4819(4) -0.3452(3) 0.051(2) Uani d . 1.00
C C50 0.4124(4) 0.4188(4) -0.3541(4) 0.058(2) Uani d . 1.00
C C51 0.3538(4) 0.3882(3) -0.3325(3) 0.049(2) Uani d . 1.00
C C52 0.3036(4) 0.4213(3) -0.3025(3) 0.0336(17) Uani d . 1.00
C C53 0.2367(3) 0.3931(2) -0.2814(3) 0.0265(15) Uani d . 1.00
C C54 0.2144(4) 0.3291(2) -0.2920(3) 0.0367(18) Uani d . 1.00
C C55 0.1492(4) 0.3065(2) -0.2738(4) 0.0398(19) Uani d . 1.00
C C56 0.1030(4) 0.3463(2) -0.2453(3) 0.0337(17) Uani d . 1.00
C C57 0.0326(4) 0.3282(3) -0.2259(4) 0.047(2) Uani d . 1.00
C C58 -0.0097(4) 0.3712(3) -0.2026(4) 0.045(2) Uani d . 1.00
C C59 0.0205(4) 0.4325(3) -0.1949(3) 0.0374(19) Uani d . 1.00
C C60 0.1265(3) 0.4096(2) -0.2367(3) 0.0260(15) Uani d . 1.00
H H1 0.2985 0.1775 0.3952 0.033 Uiso c R 1.00
H H2 0.3903 0.2323 0.3524 0.039 Uiso c R 1.00
H H3 0.4034 0.3390 0.3677 0.038 Uiso c R 1.00
H H4 0.3182 0.3906 0.4222 0.034 Uiso c R 1.00
H H5 0.2302 0.4311 0.4632 0.036 Uiso c R 1.00
H H6 0.1341 0.4729 0.5106 0.037 Uiso c R 1.00
H H7 0.0129 0.4518 0.5601 0.038 Uiso c R 1.00
H H8 -0.0743 0.3789 0.5852 0.039 Uiso c R 1.00
H H9 -0.0531 0.2744 0.5687 0.038 Uiso c R 1.00
H H10 0.3999 0.5838 0.1933 0.033 Uiso c R 1.00
H H11 0.4847 0.5507 0.1298 0.041 Uiso c R 1.00
H H12 0.4874 0.4459 0.1024 0.047 Uiso c R 1.00
H H13 0.4002 0.3766 0.1367 0.043 Uiso c R 1.00
H H14 0.3120 0.3203 0.1643 0.035 Uiso c R 1.00
H H15 0.2040 0.2649 0.1839 0.038 Uiso c R 1.00
H H16 0.0821 0.2649 0.2349 0.044 Uiso c R 1.00
H H17 -0.0018 0.3246 0.2817 0.046 Uiso c R 1.00
H H18 0.0241 0.4296 0.3017 0.042 Uiso c R 1.00
H H19 0.2909 0.1528 -0.1089 0.038 Uiso c R 1.00
H H20 0.3863 0.2000 -0.1528 0.049 Uiso c R 1.00
H H21 0.4081 0.3066 -0.1395 0.050 Uiso c R 1.00
H H22 0.3286 0.3650 -0.0854 0.046 Uiso c R 1.00
H H23 0.2495 0.4121 -0.0390 0.043 Uiso c R 1.00
H H24 0.1519 0.4606 0.0024 0.051 Uiso c R 1.00
H H25 0.0275 0.4482 0.0494 0.056 Uiso c R 1.00
H H26 -0.0656 0.3802 0.0736 0.063 Uiso c R 1.00
H H27 -0.0511 0.2745 0.0629 0.054 Uiso c R 1.00
H H28 0.3815 0.5558 -0.3021 0.050 Uiso c R 1.00
H H29 0.4586 0.5042 -0.3624 0.062 Uiso c R 1.00
H H30 0.4469 0.3965 -0.3749 0.070 Uiso c R 1.00
H H31 0.3476 0.3446 -0.3381 0.059 Uiso c R 1.00
H H32 0.2453 0.3021 -0.3118 0.044 Uiso c R 1.00
H H33 0.1348 0.2637 -0.2803 0.048 Uiso c R 1.00
H H34 0.0155 0.2860 -0.2292 0.056 Uiso c R 1.00
H H35 -0.0588 0.3603 -0.1917 0.054 Uiso c R 1.00
H H36 -0.0079 0.4620 -0.1758 0.045 Uiso c R 1.00

loop_
_atom_site_aniso_label
_atom_site_aniso_U_11
_atom_site_aniso_U_22
_atom_site_aniso_U_33
_atom_site_aniso_U_12
_atom_site_aniso_U_13
_atom_site_aniso_U_23
Ru1 0.0231(2) 0.0193(2) 0.0243(2) 0.00155(18) 0.0120(2) 0.00087(18)
Ru2 0.0253(2) 0.0177(2) 0.0249(2) 0.00077(18) 0.0119(2) -0.00137(18)
Ru3 0.0232(2) 0.0202(2) 0.0247(2) 0.00118(18) 0.0120(2) 0.00049(19)
Ru4 0.0232(2) 0.0211(2) 0.0242(2) -0.00135(18) 0.0112(2) -0.00071(18)
Cl1 0.0265(7) 0.0283(7) 0.0276(7) -0.0001(5) 0.0117(6) 0.0016(6)
Cl2 0.0304(8) 0.0308(7) 0.0272(7) 0.0050(6) 0.0094(6) -0.0026(6)
Cl3 0.0310(8) 0.0315(7) 0.0306(8) -0.0013(6) 0.0080(6) 0.0037(6)
Cl4 0.0304(8) 0.0338(8) 0.0299(8) 0.0044(6) 0.0125(6) 0.0054(6)
Cl5 0.0285(7) 0.0334(7) 0.0306(8) -0.0013(6) 0.0099(6) 0.0015(6)
Cl6 0.0270(7) 0.0267(7) 0.0276(7) 0.0037(5) 0.0107(6) -0.0029(5)
Cl7 0.0298(7) 0.0307(7) 0.0301(8) 0.0007(6) 0.0084(6) 0.0035(6)
Cl8 0.0280(7) 0.0340(7) 0.0285(8) -0.0010(6) 0.0093(6) 0.0036(6)
O1 0.045(2) 0.035(2) 0.059(3) -0.001(2) 0.036(2) 0.013(2)
O2 0.048(2) 0.022(2) 0.043(2) 0.011(2) 0.021(2) 0.0034(19)
O3 0.050(2) 0.033(2) 0.050(2) -0.005(2) 0.036(2) -0.012(2)
O4 0.073(3) 0.024(2) 0.058(3) -0.013(2) 0.044(2) -0.009(2)
O5 0.040(2) 0.057(3) 0.061(3) -0.004(2) 0.031(2) 0.023(2)
O6 0.061(3) 0.027(2) 0.042(2) 0.012(2) 0.012(2) 0.001(2)
O7 0.043(2) 0.049(3) 0.055(3) -0.004(2) 0.028(2) -0.024(2)
O8 0.064(3) 0.034(2) 0.050(3) -0.021(2) 0.022(2) -0.001(2)
N1 0.020(2) 0.027(2) 0.026(2) 0.000(2) 0.011(2) 0.000(2)
N2 0.021(2) 0.020(2) 0.025(2) 0.0022(18) 0.010(2) -0.0024(19)
N3 0.028(2) 0.028(2) 0.027(2) 0.003(2) 0.012(2) -0.001(2)
N4 0.024(2) 0.023(2) 0.028(2) 0.002(2) 0.013(2) -0.001(2)
N5 0.026(2) 0.018(2) 0.021(2) 0.0011(19) 0.008(2) 0.0019(19)
N6 0.025(2) 0.027(2) 0.031(2) -0.001(2) 0.012(2) 0.000(2)
N7 0.019(2) 0.031(2) 0.017(2) 0.003(2) 0.006(2) 0.000(2)
N8 0.019(2) 0.023(2) 0.023(2) 0.0040(19) 0.007(2) -0.0005(19)
N9 0.022(2) 0.049(3) 0.032(2) 0.004(2) 0.012(2) -0.007(2)
N10 0.017(2) 0.049(3) 0.025(2) 0.007(2) 0.011(2) 0.002(2)
N11 0.027(2) 0.023(2) 0.021(2) -0.001(2) 0.009(2) -0.0041(19)
N12 0.030(2) 0.029(2) 0.036(2) -0.002(2) 0.019(2) 0.002(2)
C1 0.035(3) 0.027(3) 0.028(3) 0.008(2) 0.018(2) 0.006(2)
C2 0.025(3) 0.031(3) 0.022(3) -0.002(2) 0.008(2) 0.004(2)
C3 0.022(3) 0.032(3) 0.031(3) 0.003(2) 0.014(2) 0.001(2)
C4 0.024(3) 0.048(4) 0.030(3) 0.008(2) 0.015(2) 0.002(2)
C5 0.017(2) 0.050(3) 0.025(3) -0.004(2) 0.007(2) 0.009(2)
C6 0.025(3) 0.034(3) 0.024(3) -0.001(2) 0.007(2) 0.003(2)
C7 0.023(3) 0.025(2) 0.029(3) 0.000(2) 0.012(2) 0.002(2)
C8 0.023(3) 0.028(3) 0.025(3) -0.003(2) 0.009(2) 0.002(2)
C9 0.033(3) 0.023(3) 0.033(3) -0.003(2) 0.014(2) 0.001(2)
C10 0.038(3) 0.020(2) 0.033(3) 0.003(2) 0.013(3) -0.003(2)
C11 0.020(2) 0.029(3) 0.025(3) 0.004(2) 0.004(2) 0.000(2)
C12 0.033(3) 0.030(3) 0.027(3) 0.013(2) 0.006(2) -0.002(2)
C13 0.026(3) 0.041(3) 0.032(3) 0.004(2) 0.013(2) -0.005(2)
C14 0.024(3) 0.042(3) 0.032(3) -0.003(2) 0.016(2) -0.004(2)
C15 0.017(2) 0.024(2) 0.020(2) 0.004(2) 0.005(2) 0.000(2)
C16 0.035(3) 0.020(2) 0.025(3) -0.004(2) 0.007(2) -0.003(2)
C17 0.037(3) 0.026(3) 0.036(3) 0.001(2) 0.024(3) -0.003(2)
C18 0.025(3) 0.024(2) 0.031(3) 0.000(2) 0.008(2) 0.003(2)
C19 0.021(3) 0.040(3) 0.044(3) -0.002(2) 0.017(2) 0.004(3)
C20 0.030(3) 0.049(4) 0.046(4) -0.003(3) 0.024(3) -0.011(3)
C21 0.036(3) 0.031(3) 0.046(4) 0.003(2) 0.023(3) -0.002(3)
C22 0.027(3) 0.025(3) 0.026(3) 0.000(2) 0.009(2) -0.003(2)
C23 0.031(3) 0.019(2) 0.018(2) 0.006(2) 0.010(2) 0.000(2)
C24 0.034(3) 0.023(2) 0.028(3) 0.001(2) 0.011(2) -0.002(2)
C25 0.043(3) 0.022(3) 0.026(3) -0.004(2) 0.009(3) -0.003(2)
C26 0.035(3) 0.024(2) 0.021(3) 0.000(2) 0.008(2) 0.005(2)
C27 0.040(3) 0.027(3) 0.041(3) -0.007(2) 0.015(3) 0.002(2)
C28 0.032(3) 0.042(3) 0.044(4) -0.006(3) 0.018(3) 0.006(3)
C29 0.034(3) 0.036(3) 0.039(3) -0.003(2) 0.018(3) 0.006(2)
C30 0.025(3) 0.027(3) 0.020(3) 0.001(2) 0.008(2) 0.003(2)
C31 0.028(3) 0.035(3) 0.026(3) 0.001(2) 0.005(2) 0.005(2)
C32 0.034(3) 0.027(3) 0.021(3) -0.002(2) 0.007(2) 0.000(2)
C33 0.029(3) 0.043(3) 0.024(3) 0.011(2) 0.010(2) 0.000(2)
C34 0.026(3) 0.071(5) 0.027(3) 0.020(3) 0.013(2) 0.007(3)
C35 0.028(3) 0.065(5) 0.042(4) -0.001(3) 0.023(3) 0.015(3)
C36 0.023(3) 0.052(4) 0.037(3) -0.007(2) 0.010(3) 0.010(3)
C37 0.022(2) 0.031(3) 0.018(2) -0.001(2) 0.005(2) 0.003(2)
C38 0.023(3) 0.025(2) 0.025(3) -0.003(2) 0.007(2) -0.002(2)
C39 0.038(3) 0.029(3) 0.036(3) 0.002(2) 0.009(3) 0.002(2)
C40 0.054(4) 0.024(3) 0.043(4) 0.010(3) 0.013(3) -0.002(3)
C41 0.037(3) 0.037(3) 0.030(3) 0.014(3) 0.006(3) -0.005(2)
C42 0.051(4) 0.052(4) 0.031(3) 0.028(3) 0.010(3) -0.004(3)
C43 0.036(4) 0.085(6) 0.031(4) 0.033(4) 0.008(3) -0.006(3)
C44 0.024(3) 0.078(5) 0.031(3) 0.005(3) 0.009(3) -0.013(3)
C45 0.021(2) 0.031(3) 0.024(3) 0.008(2) 0.007(2) -0.004(2)
C46 0.030(3) 0.021(2) 0.031(3) -0.004(2) 0.011(2) -0.002(2)
C47 0.031(3) 0.041(3) 0.023(3) 0.001(2) 0.006(2) 0.004(2)
C48 0.029(3) 0.065(4) 0.029(3) 0.005(3) 0.012(3) 0.011(3)
C49 0.030(3) 0.100(7) 0.029(3) 0.009(4) 0.017(3) 0.013(4)
C50 0.035(4) 0.106(7) 0.035(4) 0.021(4) 0.015(3) -0.009(4)
C51 0.044(4) 0.067(5) 0.041(4) 0.015(3) 0.021(3) -0.009(3)
C52 0.026(3) 0.044(3) 0.026(3) 0.011(2) 0.005(2) -0.008(2)
C53 0.030(3) 0.026(3) 0.020(3) 0.011(2) 0.007(2) 0.002(2)
C54 0.045(4) 0.028(3) 0.025(3) 0.014(2) 0.002(3) -0.009(2)
C55 0.035(3) 0.024(3) 0.049(4) -0.003(2) 0.005(3) -0.006(3)
C56 0.038(3) 0.017(2) 0.035(3) -0.006(2) 0.004(3) 0.002(2)
C57 0.034(4) 0.034(3) 0.060(4) -0.007(3) 0.006(3) 0.020(3)
C58 0.031(3) 0.044(4) 0.065(5) 0.002(3) 0.024(3) 0.024(3)
C59 0.030(3) 0.041(3) 0.046(4) 0.003(2) 0.020(3) 0.012(3)
C60 0.029(3) 0.022(2) 0.021(3) -0.005(2) 0.004(2) 0.000(2)

loop_
_atom_type_symbol
_atom_type_description
_atom_type_scat_dispersion_real
_atom_type_scat_dispersion_imag
_atom_type_scat_source
C C 0.003 0.002
;
International Tables for Crystallography
(1992, Vol. C, Tables 4.2.6.8 and 6.1.1.4)
;
H H 0.000 0.000
;
International Tables for Crystallography
(1992, Vol. C, Table 6.1.1.4)
;
Cl Cl 0.148 0.159
;
International Tables for Crystallography
(1992, Vol. C, Tables 4.2.6.8 and 6.1.1.4)
;
N N 0.006 0.003
;
International Tables for Crystallography
(1992, Vol. C, Tables 4.2.6.8 and 6.1.1.4)
;
O O 0.011 0.006
;
International Tables for Crystallography
(1992, Vol. C, Tables 4.2.6.8 and 6.1.1.4)
;
Ru Ru -1.259 0.836
;
International Tables for Crystallography
(1992, Vol. C, Tables 4.2.6.8 and 6.1.1.4)
;

loop_
_geom_angle_atom_site_label_1
_geom_angle_atom_site_label_2
_geom_angle_atom_site_label_3
_geom_angle
Cl1 Ru1 Cl2 174.66(6)
Cl1 Ru1 N1 87.63(11)
Cl1 Ru1 N2 91.66(10)
Cl1 Ru1 C1 89.55(16)
Cl1 Ru1 C2 92.51(15)
Cl2 Ru1 N1 87.24(11)
Cl2 Ru1 N2 85.67(10)
Cl2 Ru1 C1 95.47(16)
Cl2 Ru1 C2 89.65(15)
N1 Ru1 N2 76.2(2)
N1 Ru1 C1 175.1(2)
N1 Ru1 C2 97.7(2)
N2 Ru1 C1 99.9(2)
N2 Ru1 C2 172.5(2)
C1 Ru1 C2 86.4(2)
Cl3 Ru2 Cl4 174.31(5)
Cl3 Ru2 N4 88.64(11)
Cl3 Ru2 N5 86.68(10)
Cl3 Ru2 C16 88.23(16)
Cl3 Ru2 C17 92.39(16)
Cl4 Ru2 N4 87.73(11)
Cl4 Ru2 N5 88.21(11)
Cl4 Ru2 C16 95.10(16)
Cl4 Ru2 C17 92.31(16)
N4 Ru2 N5 76.7(2)
N4 Ru2 C16 175.2(2)
N4 Ru2 C17 95.3(2)
N5 Ru2 C16 99.5(2)
N5 Ru2 C17 171.9(2)
C16 Ru2 C17 88.6(3)
Cl5 Ru3 Cl6 175.22(6)
Cl5 Ru3 N7 87.61(11)
Cl5 Ru3 N8 93.47(10)
Cl5 Ru3 C31 89.95(16)
Cl5 Ru3 C32 90.91(16)
Cl6 Ru3 N7 87.61(11)
Cl6 Ru3 N8 85.42(10)
Cl6 Ru3 C31 94.82(16)
Cl6 Ru3 C32 89.63(15)
N7 Ru3 N8 76.2(2)
N7 Ru3 C31 175.4(2)
N7 Ru3 C32 96.8(2)
N8 Ru3 C31 100.1(2)
N8 Ru3 C32 171.6(2)
C31 Ru3 C32 87.1(3)
Cl7 Ru4 Cl8 174.97(5)
Cl7 Ru4 N10 89.32(12)
Cl7 Ru4 N11 89.08(11)
Cl7 Ru4 C46 91.14(16)
Cl7 Ru4 C47 92.41(16)
Cl8 Ru4 N10 88.85(12)
Cl8 Ru4 N11 85.94(11)
Cl8 Ru4 C46 90.35(16)
Cl8 Ru4 C47 92.45(16)
N10 Ru4 N11 76.5(2)
N10 Ru4 C46 175.9(2)
N10 Ru4 C47 96.6(2)
N11 Ru4 C46 99.4(2)
N11 Ru4 C47 172.9(2)
C46 Ru4 C47 87.5(3)
Ru1 N1 C3 125.2(4)
Ru1 N1 C7 116.0(4)
C3 N1 C7 118.7(5)
Ru1 N2 C8 115.8(4)
Ru1 N2 C15 125.5(3)
C8 N2 C15 118.2(4)
C14 N3 C15 116.9(5)
Ru2 N4 C18 125.8(4)
Ru2 N4 C22 115.9(4)
C18 N4 C22 118.3(5)
Ru2 N5 C23 115.6(3)
Ru2 N5 C30 125.6(4)
C23 N5 C30 118.7(4)
C29 N6 C30 117.3(5)
Ru3 N7 C33 124.9(4)
Ru3 N7 C37 115.9(4)
C33 N7 C37 119.1(5)
Ru3 N8 C38 115.4(4)
Ru3 N8 C45 125.1(4)
C38 N8 C45 119.1(5)
C44 N9 C45 116.3(6)
Ru4 N10 C48 125.7(4)
Ru4 N10 C52 115.4(4)
C48 N10 C52 118.9(6)
Ru4 N11 C53 116.1(4)
Ru4 N11 C60 124.4(4)
C53 N11 C60 119.4(4)
C59 N12 C60 117.0(5)
Ru1 C1 O1 173.4(5)
Ru1 C2 O2 176.3(5)
N1 C3 C4 121.7(5)
C3 C4 C5 120.1(6)
C4 C5 C6 118.7(6)
C5 C6 C7 119.1(5)
N1 C7 C6 121.5(6)
N1 C7 C8 115.2(5)
C6 C7 C8 123.3(5)
N2 C8 C7 115.5(5)
N2 C8 C9 122.8(6)
C7 C8 C9 121.7(6)
C8 C9 C10 120.4(6)
C9 C10 C11 118.9(5)
C10 C11 C12 124.3(5)
C10 C11 C15 117.5(6)
C12 C11 C15 118.2(6)
C11 C12 C13 119.3(5)
C12 C13 C14 118.6(6)
N3 C14 C13 124.6(6)
N2 C15 N3 115.4(5)
N2 C15 C11 122.3(5)
N3 C15 C11 122.3(6)
Ru2 C16 O3 175.1(4)
Ru2 C17 O4 177.0(7)
N4 C18 C19 123.4(5)
C18 C19 C20 118.8(6)
C19 C20 C21 119.0(7)
C20 C21 C22 119.4(6)
N4 C22 C21 121.1(6)
N4 C22 C23 115.3(6)
C21 C22 C23 123.5(5)
N5 C23 C22 115.7(4)
N5 C23 C24 122.0(6)
C22 C23 C24 122.2(6)
C23 C24 C25 120.0(6)
C24 C25 C26 119.9(5)
C25 C26 C27 124.6(5)
C25 C26 C30 117.7(6)
C27 C26 C30 117.7(6)
C26 C27 C28 118.2(5)
C27 C28 C29 120.3(7)
N6 C29 C28 123.6(7)
N5 C30 N6 115.4(5)
N5 C30 C26 121.7(6)
N6 C30 C26 123.0(6)
Ru3 C31 O5 175.1(6)
Ru3 C32 O6 176.9(5)
N7 C33 C34 122.2(6)
C33 C34 C35 119.5(7)
C34 C35 C36 119.2(7)
C35 C36 C37 119.3(6)
N7 C37 C36 120.5(6)
N7 C37 C38 115.7(5)
C36 C37 C38 123.8(5)
N8 C38 C37 115.6(5)
N8 C38 C39 122.8(6)
C37 C38 C39 121.6(6)
C38 C39 C40 119.8(6)
C39 C40 C41 119.1(6)
C40 C41 C42 124.1(6)
C40 C41 C45 118.9(7)
C42 C41 C45 117.0(6)
C41 C42 C43 118.2(7)
C42 C43 C44 120.3(8)
N9 C44 C43 124.3(7)
N8 C45 N9 115.9(5)
N8 C45 C41 120.3(6)
N9 C45 C41 123.7(6)
Ru4 C46 O7 174.4(5)
Ru4 C47 O8 177.7(7)
N10 C48 C49 122.1(7)
C48 C49 C50 119.0(8)
C49 C50 C51 119.2(8)
C50 C51 C52 119.8(7)
N10 C52 C51 120.7(6)
N10 C52 C53 115.7(6)
C51 C52 C53 123.6(6)
N11 C53 C52 115.8(5)
N11 C53 C54 120.9(6)
C52 C53 C54 123.3(6)
C53 C54 C55 120.1(6)
C54 C55 C56 120.0(5)
C55 C56 C57 125.0(5)
C55 C56 C60 118.0(6)
C57 C56 C60 116.9(6)
C56 C57 C58 119.7(6)
C57 C58 C59 118.2(7)
N12 C59 C58 125.1(7)
N11 C60 N12 115.6(5)
N11 C60 C56 121.5(6)
N12 C60 C56 122.9(6)
N1 C3 H1 119.1
C4 C3 H1 119.1
C3 C4 H2 119.9
C5 C4 H2 119.9
C4 C5 H3 120.6
C6 C5 H3 120.6
C5 C6 H4 120.4
C7 C6 H4 120.4
C8 C9 H5 119.8
C10 C9 H5 119.8
C9 C10 H6 120.6
C11 C10 H6 120.6
C11 C12 H7 120.3
C13 C12 H7 120.4
C12 C13 H8 120.7
C14 C13 H8 120.7
N3 C14 H9 117.7
C13 C14 H9 117.7
N4 C18 H10 118.3
C19 C18 H10 118.3
C18 C19 H11 120.6
C20 C19 H11 120.6
C19 C20 H12 120.5
C21 C20 H12 120.5
C20 C21 H13 120.3
C22 C21 H13 120.3
C23 C24 H14 120.0
C25 C24 H14 120.0
C24 C25 H15 120.1
C26 C25 H15 120.1
C26 C27 H16 120.9
C28 C27 H16 120.9
C27 C28 H17 119.9
C29 C28 H17 119.8
N6 C29 H18 118.2
C28 C29 H18 118.2
N7 C33 H19 118.9
C34 C33 H19 118.9
C33 C34 H20 120.2
C35 C34 H20 120.2
C34 C35 H21 120.4
C36 C35 H21 120.4
C35 C36 H22 120.3
C37 C36 H22 120.3
C38 C39 H23 120.1
C40 C39 H23 120.1
C39 C40 H24 120.5
C41 C40 H24 120.4
C41 C42 H25 120.9
C43 C42 H25 120.9
C42 C43 H26 119.8
C44 C43 H26 119.8
N9 C44 H27 117.9
C43 C44 H27 117.9
N10 C48 H28 118.9
C49 C48 H28 118.9
C48 C49 H29 120.5
C50 C49 H29 120.5
C49 C50 H30 120.4
C51 C50 H30 120.4
C50 C51 H31 120.1
C52 C51 H31 120.1
C53 C54 H32 119.9
C55 C54 H32 119.9
C54 C55 H33 120.0
C56 C55 H33 120.0
C56 C57 H34 120.2
C58 C57 H34 120.2
C57 C58 H35 120.9
C59 C58 H35 120.9
N12 C59 H36 117.4
C58 C59 H36 117.4

loop_
_geom_bond_atom_site_label_1
_geom_bond_atom_site_label_2
_geom_bond_distance
_geom_bond_publ_flag
Ru1 Cl1 2.3933(12) y
Ru1 Cl2 2.3968(13) y
Ru1 N1 2.124(5) y
Ru1 N2 2.148(4) y
Ru1 C1 1.901(7) y
Ru1 C2 1.880(6) y
Ru2 Cl3 2.3883(13) y
Ru2 Cl4 2.3992(13) y
Ru2 N4 2.121(5) y
Ru2 N5 2.129(4) y
Ru2 C16 1.903(7) y
Ru2 C17 1.865(6) y
Ru3 Cl5 2.3996(13) y
Ru3 Cl6 2.3955(12) y
Ru3 N7 2.113(5) y
Ru3 N8 2.160(4) y
Ru3 C31 1.900(7) y
Ru3 C32 1.851(6) y
Ru4 Cl7 2.3955(13) y
Ru4 Cl8 2.3953(13) y
Ru4 N10 2.124(5) y
Ru4 N11 2.128(4) y
Ru4 C46 1.884(7) y
Ru4 C47 1.863(6) y
O1 C1 1.126(9) ?
O2 C2 1.129(7) ?
O3 C16 1.129(9) ?
O4 C17 1.131(7) ?
O5 C31 1.136(9) ?
O6 C32 1.150(7) ?
O7 C46 1.132(9) ?
O8 C47 1.140(8) ?
N1 C3 1.340(9) ?
N1 C7 1.354(7) ?
N2 C8 1.331(8) ?
N2 C15 1.368(8) ?
N3 C14 1.329(9) ?
N3 C15 1.357(8) ?
N4 C18 1.337(8) ?
N4 C22 1.352(7) ?
N5 C23 1.345(8) ?
N5 C30 1.373(8) ?
N6 C29 1.314(9) ?
N6 C30 1.357(8) ?
N7 C33 1.344(9) ?
N7 C37 1.363(7) ?
N8 C38 1.335(8) ?
N8 C45 1.372(8) ?
N9 C44 1.324(10) ?
N9 C45 1.344(9) ?
N10 C48 1.339(10) ?
N10 C52 1.360(8) ?
N11 C53 1.336(8) ?
N11 C60 1.377(9) ?
N12 C59 1.308(10) ?
N12 C60 1.348(8) ?
C3 C4 1.389(10) ?
C4 C5 1.364(9) ?
C5 C6 1.386(10) ?
C6 C7 1.396(9) ?
C7 C8 1.485(9) ?
C8 C9 1.392(8) ?
C9 C10 1.359(10) ?
C10 C11 1.422(9) ?
C11 C12 1.411(10) ?
C11 C15 1.412(8) ?
C12 C13 1.354(10) ?
C13 C14 1.400(9) ?
C18 C19 1.380(10) ?
C19 C20 1.364(9) ?
C20 C21 1.392(10) ?
C21 C22 1.394(10) ?
C22 C23 1.474(9) ?
C23 C24 1.398(7) ?
C24 C25 1.361(10) ?
C25 C26 1.408(10) ?
C26 C27 1.401(10) ?
C26 C30 1.416(8) ?
C27 C28 1.365(11) ?
C28 C29 1.390(9) ?
C33 C34 1.375(11) ?
C34 C35 1.369(11) ?
C35 C36 1.389(11) ?
C36 C37 1.394(10) ?
C37 C38 1.469(9) ?
C38 C39 1.403(8) ?
C39 C40 1.365(11) ?
C40 C41 1.406(11) ?
C41 C42 1.416(12) ?
C41 C45 1.434(9) ?
C42 C43 1.352(12) ?
C43 C44 1.396(12) ?
C48 C49 1.383(12) ?
C49 C50 1.375(14) ?
C50 C51 1.372(13) ?
C51 C52 1.387(11) ?
C52 C53 1.462(10) ?
C53 C54 1.425(8) ?
C54 C55 1.358(11) ?
C55 C56 1.401(10) ?
C56 C57 1.419(11) ?
C56 C60 1.415(8) ?
C57 C58 1.344(11) ?
C58 C59 1.402(9) ?
C3 H1 0.950 ?
C4 H2 0.950 ?
C5 H3 0.950 ?
C6 H4 0.950 ?
C9 H5 0.950 ?
C10 H6 0.950 ?
C12 H7 0.950 ?
C13 H8 0.950 ?
C14 H9 0.950 ?
C18 H10 0.950 ?
C19 H11 0.950 ?
C20 H12 0.950 ?
C21 H13 0.950 ?
C24 H14 0.950 ?
C25 H15 0.950 ?
C27 H16 0.950 ?
C28 H17 0.950 ?
C29 H18 0.950 ?
C33 H19 0.950 ?
C34 H20 0.950 ?
C35 H21 0.950 ?
C36 H22 0.950 ?
C39 H23 0.950 ?
C40 H24 0.950 ?
C42 H25 0.950 ?
C43 H26 0.950 ?
C44 H27 0.950 ?
C48 H28 0.950 ?
C49 H29 0.950 ?
C50 H30 0.950 ?
C51 H31 0.950 ?
C54 H32 0.950 ?
C55 H33 0.950 ?
C57 H34 0.950 ?
C58 H35 0.950 ?
C59 H36 0.950 ?

loop_
_geom_torsion_atom_site_label_1
_geom_torsion_atom_site_label_2
_geom_torsion_atom_site_label_3
_geom_torsion_atom_site_label_4
_geom_torsion
Cl1 Ru1 N1 C3 -81.7(3)
Cl1 Ru1 N1 C7 101.7(3)
Cl1 Ru1 N2 C8 -97.1(3)
Cl1 Ru1 N2 C15 91.4(3)
Cl2 Ru1 N1 C3 99.8(3)
Cl2 Ru1 N1 C7 -76.8(3)
Cl2 Ru1 N2 C8 78.3(3)
Cl2 Ru1 N2 C15 -93.3(3)
N1 Ru1 N2 C8 -10.0(3)
N1 Ru1 N2 C15 178.5(3)
N2 Ru1 N1 C3 -174.0(4)
N2 Ru1 N1 C7 9.4(3)
C2 Ru1 N1 C3 10.5(4)
C2 Ru1 N1 C7 -166.1(3)
C1 Ru1 N2 C8 173.1(3)
C1 Ru1 N2 C15 1.5(4)
Cl3 Ru2 N4 C18 -99.1(3)
Cl3 Ru2 N4 C22 80.1(3)
Cl3 Ru2 N5 C23 -81.4(3)
Cl3 Ru2 N5 C30 94.7(3)
Cl4 Ru2 N4 C18 85.3(3)
Cl4 Ru2 N4 C22 -95.5(3)
Cl4 Ru2 N5 C23 96.0(3)
Cl4 Ru2 N5 C30 -87.8(3)
N4 Ru2 N5 C23 7.9(3)
N4 Ru2 N5 C30 -175.9(4)
N5 Ru2 N4 C18 174.0(4)
N5 Ru2 N4 C22 -6.8(3)
C17 Ru2 N4 C18 -6.8(4)
C17 Ru2 N4 C22 172.3(3)
C16 Ru2 N5 C23 -169.1(3)
C16 Ru2 N5 C30 7.1(4)
Cl5 Ru3 N7 C33 -78.0(3)
Cl5 Ru3 N7 C37 103.2(3)
Cl5 Ru3 N8 C38 -96.3(3)
Cl5 Ru3 N8 C45 91.0(3)
Cl6 Ru3 N7 C33 101.9(3)
Cl6 Ru3 N7 C37 -76.8(3)
Cl6 Ru3 N8 C38 79.1(3)
Cl6 Ru3 N8 C45 -93.7(3)
N7 Ru3 N8 C38 -9.6(3)
N7 Ru3 N8 C45 177.7(3)
N8 Ru3 N7 C33 -172.2(4)
N8 Ru3 N7 C37 9.1(3)
C32 Ru3 N7 C33 12.6(4)
C32 Ru3 N7 C37 -166.2(3)
C31 Ru3 N8 C38 173.2(3)
C31 Ru3 N8 C45 0.4(4)
Cl7 Ru4 N10 C48 87.0(4)
Cl7 Ru4 N10 C52 -95.1(3)
Cl7 Ru4 N11 C53 96.0(3)
Cl7 Ru4 N11 C60 -86.1(3)
Cl8 Ru4 N10 C48 -97.7(4)
Cl8 Ru4 N10 C52 80.2(3)
Cl8 Ru4 N11 C53 -83.3(3)
Cl8 Ru4 N11 C60 94.6(3)
N10 Ru4 N11 C53 6.5(3)
N10 Ru4 N11 C60 -175.6(4)
N11 Ru4 N10 C48 176.2(4)
N11 Ru4 N10 C52 -5.9(3)
C47 Ru4 N10 C48 -5.4(4)
C47 Ru4 N10 C52 172.5(3)
C46 Ru4 N11 C53 -173.0(3)
C46 Ru4 N11 C60 4.9(4)
Ru1 N1 C3 C4 -174.6(3)
Ru1 N1 C7 C6 173.3(3)
Ru1 N1 C7 C8 -7.7(5)
C3 N1 C7 C6 -3.5(6)
C3 N1 C7 C8 175.4(4)
C7 N1 C3 C4 1.9(7)
Ru1 N2 C8 C7 9.1(5)
Ru1 N2 C8 C9 -173.3(3)
Ru1 N2 C15 N3 -7.9(5)
Ru1 N2 C15 C11 172.4(3)
C8 N2 C15 N3 -179.3(4)
C8 N2 C15 C11 1.0(6)
C15 N2 C8 C7 -178.7(4)
C15 N2 C8 C9 -1.1(7)
C14 N3 C15 N2 -179.7(4)
C14 N3 C15 C11 0.1(5)
C15 N3 C14 C13 0.2(6)
Ru2 N4 C18 C19 179.8(3)
Ru2 N4 C22 C21 -178.0(3)
Ru2 N4 C22 C23 5.0(5)
C18 N4 C22 C21 1.3(7)
C18 N4 C22 C23 -175.8(4)
C22 N4 C18 C19 0.6(7)
Ru2 N5 C23 C22 -7.9(5)
Ru2 N5 C23 C24 175.6(3)
Ru2 N5 C30 N6 5.5(5)
Ru2 N5 C30 C26 -174.6(3)
C23 N5 C30 N6 -178.5(4)
C23 N5 C30 C26 1.4(6)
C30 N5 C23 C22 175.7(4)
C30 N5 C23 C24 -0.8(6)
C29 N6 C30 N5 -179.5(4)
C29 N6 C30 C26 0.5(7)
C30 N6 C29 C28 0.1(6)
Ru3 N7 C33 C34 -175.9(3)
Ru3 N7 C37 C36 175.0(3)
Ru3 N7 C37 C38 -7.6(5)
C33 N7 C37 C36 -3.9(6)
C33 N7 C37 C38 173.6(4)
C37 N7 C33 C34 2.9(7)
Ru3 N8 C38 C37 8.7(5)
Ru3 N8 C38 C39 -171.3(3)
Ru3 N8 C45 N9 -5.9(6)
Ru3 N8 C45 C41 171.2(3)
C38 N8 C45 N9 -178.3(4)
C38 N8 C45 C41 -1.2(6)
C45 N8 C38 C37 -178.1(4)
C45 N8 C38 C39 1.9(7)
C44 N9 C45 N8 179.7(4)
C44 N9 C45 C41 2.7(7)
C45 N9 C44 C43 0.2(6)
Ru4 N10 C48 C49 178.0(4)
Ru4 N10 C52 C51 -174.5(4)
Ru4 N10 C52 C53 4.7(5)
C48 N10 C52 C51 3.5(7)
C48 N10 C52 C53 -177.2(4)
C52 N10 C48 C49 0.2(7)
Ru4 N11 C53 C52 -6.1(5)
Ru4 N11 C53 C54 176.1(3)
Ru4 N11 C60 N12 5.2(6)
Ru4 N11 C60 C56 -175.1(3)
C53 N11 C60 N12 -177.0(4)
C53 N11 C60 C56 2.8(7)
C60 N11 C53 C52 175.9(4)
C60 N11 C53 C54 -1.9(7)
C59 N12 C60 N11 -179.3(4)
C59 N12 C60 C56 0.9(7)
C60 N12 C59 C58 -2.2(8)
N1 C3 C4 C5 0.6(7)
C3 C4 C5 C6 -1.6(7)
C4 C5 C6 C7 0.0(6)
C5 C6 C7 N1 2.6(7)
C5 C6 C7 C8 -176.2(4)
N1 C7 C8 N2 -0.9(6)
N1 C7 C8 C9 -178.6(4)
C6 C7 C8 N2 177.9(4)
C6 C7 C8 C9 0.3(6)
N2 C8 C9 C10 1.4(7)
C7 C8 C9 C10 178.9(4)
C8 C9 C10 C11 -1.6(7)
C9 C10 C11 C12 179.7(5)
C9 C10 C11 C15 1.4(7)
C10 C11 C12 C13 179.9(3)
C10 C11 C15 N2 -1.2(7)
C10 C11 C15 N3 179.2(4)
C12 C11 C15 N2 -179.5(4)
C12 C11 C15 N3 0.8(7)
C15 C11 C12 C13 -1.8(7)
C11 C12 C13 C14 2.0(7)
C12 C13 C14 N3 -1.2(8)
N4 C18 C19 C20 -1.8(8)
C18 C19 C20 C21 1.0(8)
C19 C20 C21 C22 0.8(8)
C20 C21 C22 N4 -2.0(7)
C20 C21 C22 C23 174.9(4)
N4 C22 C23 N5 2.0(6)
N4 C22 C23 C24 178.4(4)
C21 C22 C23 N5 -175.0(4)
C21 C22 C23 C24 1.4(7)
N5 C23 C24 C25 0.9(7)
C22 C23 C24 C25 -175.3(4)
C23 C24 C25 C26 -1.6(7)
C24 C25 C26 C27 -179.0(5)
C24 C25 C26 C30 2.2(7)
C25 C26 C27 C28 -177.9(5)
C25 C26 C30 N5 -2.1(7)
C25 C26 C30 N6 177.8(4)
C27 C26 C30 N5 179.0(4)
C27 C26 C30 N6 -1.1(7)
C30 C26 C27 C28 0.9(7)
C26 C27 C28 C29 -0.3(7)
C27 C28 C29 N6 -0.2(7)
N7 C33 C34 C35 -0.2(6)
C33 C34 C35 C36 -1.5(8)
C34 C35 C36 C37 0.4(8)
C35 C36 C37 N7 2.2(7)
C35 C36 C37 C38 -175.0(4)
N7 C37 C38 N8 -0.9(6)
N7 C37 C38 C39 179.1(4)
C36 C37 C38 N8 176.5(4)
C36 C37 C38 C39 -3.5(7)
N8 C38 C39 C40 -2.1(8)
C37 C38 C39 C40 177.9(5)
C38 C39 C40 C41 1.6(8)
C39 C40 C41 C42 179.8(5)
C39 C40 C41 C45 -1.0(8)
C40 C41 C42 C43 179.6(5)
C40 C41 C45 N8 0.8(7)
C40 C41 C45 N9 177.7(5)
C42 C41 C45 N8 -179.9(3)
C42 C41 C45 N9 -3.0(7)
C45 C41 C42 C43 0.4(7)
C41 C42 C43 C44 2.3(8)
C42 C43 C44 N9 -2.8(9)
N10 C48 C49 C50 -3.7(8)
C48 C49 C50 C51 3.3(9)
C49 C50 C51 C52 0.3(7)
C50 C51 C52 N10 -3.8(8)
C50 C51 C52 C53 177.0(5)
N10 C52 C53 N11 0.9(6)
N10 C52 C53 C54 178.7(4)
C51 C52 C53 N11 -179.9(3)
C51 C52 C53 C54 -2.1(8)
N11 C53 C54 C55 0.2(6)
C52 C53 C54 C55 -177.4(5)
C53 C54 C55 C56 0.7(8)
C54 C55 C56 C57 178.7(5)
C54 C55 C56 C60 0.1(6)
C55 C56 C57 C58 -176.7(6)
C55 C56 C60 N11 -1.9(7)
C55 C56 C60 N12 177.9(5)
C57 C56 C60 N11 179.4(5)
C57 C56 C60 N12 -0.8(8)
C60 C56 C57 C58 1.9(8)
C56 C57 C58 C59 -3.0(9)
C57 C58 C59 N12 3.3(9)
